data_7108677
loop_
_publ_author_name
'Matthias Driess'
'Yun Xiong'
'Shenglai Yao'
'Andreas Berkefeld'
'Shigeyoshi Inoue'

_publ_section_title
;
 Germyliumylidene [ClGe:]+and Germathionium [ClGe=S]+ Supported by
 1,8-bis(Tributylphosphazenyl)naphthalene
;
_journal_name_full Chem.Commun.
_journal_page_first 12198
_journal_paper_doi 10.1039/c2cc36926e
_journal_volume 48
_journal_year 2012
_chemical_formula_sum 'C38 H68 Cl2 Ge N2 O P2'
_chemical_formula_weight 774.37
_chemical_name_systematic
;
?
;
_space_group_IT_number 14
_symmetry_cell_setting monoclinic
_symmetry_space_group_name_Hall '-P 2yn'
_symmetry_space_group_name_H-M 'P 1 21/n 1'
_atom_sites_solution_hydrogens geom
_atom_sites_solution_primary direct
_atom_sites_solution_secondary difmap
_audit_creation_method
;
CrysAlis RED, Oxford Diffraction Ltd.,
Version 1.171.31.8 (release 12-01-2007 CrysAlis171 .NET)
(compiled Jan 12 2007,17:49:11)
;
_cell_angle_alpha 90.00
_cell_angle_beta 103.496(6)
_cell_angle_gamma 90.00
_cell_formula_units_Z 4
_cell_length_a 12.4821(7)
_cell_length_b 19.3868(8)
_cell_length_c 19.0651(12)
_cell_measurement_reflns_used 3192
_cell_measurement_temperature 150(2)
_cell_measurement_theta_max 32.4663
_cell_measurement_theta_min 3.4369
_cell_volume 4486.1(4)
_computing_structure_refinement 'SHELXL-97 (Sheldrick, 1997)'
_computing_structure_solution 'SHELXS-97 (Sheldrick, 1990)'
_diffrn_ambient_temperature 150(2)
_diffrn_measured_fraction_theta_full 0.994
_diffrn_measured_fraction_theta_max 0.994
_diffrn_measurement_device_type 'Oxford Diffraction Xcalibur S Sapphire'
_diffrn_measurement_method \w
_diffrn_radiation_monochromator graphite
_diffrn_radiation_source 'Enhance (Mo) X-ray Source'
_diffrn_radiation_type MoK\a
_diffrn_radiation_wavelength 0.71073
_diffrn_reflns_av_R_equivalents 0.0518
_diffrn_reflns_av_sigmaI/netI 0.0751
_diffrn_reflns_limit_h_max 12
_diffrn_reflns_limit_h_min -14
_diffrn_reflns_limit_k_max 22
_diffrn_reflns_limit_k_min -23
_diffrn_reflns_limit_l_max 22
_diffrn_reflns_limit_l_min -17
_diffrn_reflns_number 18231
_diffrn_reflns_theta_full 25.00
_diffrn_reflns_theta_max 25.00
_diffrn_reflns_theta_min 3.49
_exptl_absorpt_coefficient_mu 0.901
_exptl_absorpt_correction_T_max 1.00000
_exptl_absorpt_correction_T_min 0.82277
_exptl_absorpt_correction_type multi-scan
_exptl_absorpt_process_details
;
CrysAlisPro, Agilent Technologies,
Version 1.171.35.21 (release 20-01-2012 CrysAlis171 .NET)
(compiled Jan 23 2012,18:06:46)
Empirical absorption correction using spherical harmonics,
implemented in SCALE3 ABSPACK scaling algorithm.
;
_exptl_crystal_colour colorless
_exptl_crystal_density_diffrn 1.147
_exptl_crystal_density_method 'not measured'
_exptl_crystal_description plate
_exptl_crystal_F_000 1656
_exptl_crystal_size_max 0.37
_exptl_crystal_size_mid 0.21
_exptl_crystal_size_min 0.09
_platon_squeeze_details
;
;
_refine_diff_density_max 0.549
_refine_diff_density_min -0.524
_refine_diff_density_rms 0.073
_refine_ls_extinction_method none
_refine_ls_goodness_of_fit_ref 1.058
_refine_ls_hydrogen_treatment constr
_refine_ls_matrix_type full
_refine_ls_number_parameters 441
_refine_ls_number_reflns 7853
_refine_ls_number_restraints 38
_refine_ls_restrained_S_all 1.055
_refine_ls_R_factor_all 0.0853
_refine_ls_R_factor_gt 0.0606
_refine_ls_shift/su_max 0.000
_refine_ls_shift/su_mean 0.000
_refine_ls_structure_factor_coef Fsqd
_refine_ls_weighting_details 'calc w=1/[\s^2^(Fo^2^)+(0.0531P)^2^+2.2592P] where P=(Fo^2^+2Fc^2^)/3'
_refine_ls_weighting_scheme calc
_refine_ls_wR_factor_gt 0.1229
_refine_ls_wR_factor_ref 0.1325
_reflns_number_gt 6011
_reflns_number_total 7853
_reflns_threshold_expression >2sigma(I)
_cod_data_source_file c2cc36926e.txt
_cod_data_source_block 2
_cod_original_sg_symbol_H-M p21/n
_cod_database_code 7108677

loop_
_symmetry_equiv_pos_as_xyz
'x, y, z'
'-x+1/2, y+1/2, -z+1/2'
'-x, -y, -z'
'x-1/2, -y-1/2, z-1/2'

loop_
_atom_site_label
_atom_site_type_symbol
_atom_site_fract_x
_atom_site_fract_y
_atom_site_fract_z
_atom_site_U_iso_or_equiv
_atom_site_adp_type
_atom_site_occupancy
_atom_site_symmetry_multiplicity
_atom_site_calc_flag
_atom_site_refinement_flags
_atom_site_disorder_assembly
_atom_site_disorder_group
Ge1 Ge 0.06794(3) 0.20468(2) 0.37021(2) 0.02731(14) Uani 1 1 d . . .
Cl1 Cl 0.19700(9) 0.14311(5) 0.44992(7) 0.0461(3) Uani 1 1 d . . .
P1 P 0.05649(8) 0.35383(5) 0.43176(5) 0.0228(2) Uani 1 1 d . . .
O1 O 0.2631(5) -0.1918(3) 0.2701(5) 0.135(3) Uani 1 1 d . . .
N1 N 0.0375(2) 0.27048(14) 0.44255(16) 0.0207(7) Uani 1 1 d . . .
C1 C 0.0130(3) 0.24596(18) 0.5076(2) 0.0227(8) Uani 1 1 d . . .
Cl2 Cl -0.12709(8) 0.55747(5) 0.35289(5) 0.0336(3) Uani 1 1 d . . .
P2 P -0.15335(8) 0.12245(5) 0.31317(6) 0.0247(2) Uani 1 1 d . . .
N2 N -0.0593(2) 0.15065(15) 0.38219(17) 0.0251(7) Uani 1 1 d . . .
C2 C 0.0389(3) 0.28596(19) 0.5696(2) 0.0286(9) Uani 1 1 d . . .
H2 H 0.0771 0.3281 0.5682 0.034 Uiso 1 1 calc R . .
C3 C 0.0114(3) 0.2672(2) 0.6341(2) 0.0330(10) Uani 1 1 d . . .
H3 H 0.0253 0.2980 0.6739 0.040 Uiso 1 1 calc R . .
C4 C -0.0350(3) 0.2051(2) 0.6394(2) 0.0326(10) Uani 1 1 d . . .
H4 H -0.0522 0.1920 0.6836 0.039 Uiso 1 1 calc R . .
C10 C -0.0585(3) 0.15891(19) 0.5798(2) 0.0286(9) Uani 1 1 d . . .
C5 C -0.1029(3) 0.0930(2) 0.5878(2) 0.0352(10) Uani 1 1 d . . .
H6 H -0.1206 0.0812 0.6322 0.042 Uiso 1 1 calc R . .
C6 C -0.1205(3) 0.0463(2) 0.5332(2) 0.0375(11) Uani 1 1 d . . .
H7 H -0.1465 0.0013 0.5400 0.045 Uiso 1 1 calc R . .
C7 C -0.1000(3) 0.06544(19) 0.4670(2) 0.0300(9) Uani 1 1 d . . .
H8 H -0.1106 0.0321 0.4295 0.036 Uiso 1 1 calc R . .
C8 C -0.0651(3) 0.13054(18) 0.4537(2) 0.0250(9) Uani 1 1 d . . .
C9 C -0.0365(3) 0.17943(18) 0.5115(2) 0.0230(8) Uani 1 1 d . . .
C11 C 0.1888(3) 0.38615(19) 0.4807(2) 0.0286(9) Uani 1 1 d . B .
H11A H 0.1983 0.4338 0.4644 0.034 Uiso 1 1 calc R . .
H11B H 0.1894 0.3882 0.5327 0.034 Uiso 1 1 calc R . .
C12 C 0.2861(4) 0.3424(3) 0.4710(3) 0.0636(17) Uani 1 1 d . . .
H12A H 0.3032 0.3537 0.4242 0.076 Uiso 1 1 calc R A 1
H12B H 0.2657 0.2930 0.4702 0.076 Uiso 1 1 calc R A 1
C31 C -0.2878(3) 0.11979(19) 0.3324(2) 0.0292(9) Uani 1 1 d . . .
H13A H -0.3436 0.1179 0.2860 0.035 Uiso 1 1 calc R . .
H13B H -0.2940 0.0765 0.3587 0.035 Uiso 1 1 calc R . .
C32 C -0.3164(3) 0.1804(2) 0.3766(2) 0.0381(11) Uani 1 1 d . . .
H14A H -0.2713 0.1769 0.4266 0.046 Uiso 1 1 calc R . .
H14B H -0.2969 0.2241 0.3558 0.046 Uiso 1 1 calc R . .
C15 C 0.0495(3) 0.37024(19) 0.3375(2) 0.0307(9) Uani 1 1 d . . .
H15A H 0.0959 0.3359 0.3200 0.037 Uiso 1 1 calc R . .
H15B H -0.0274 0.3636 0.3099 0.037 Uiso 1 1 calc R . .
C16 C 0.0870(4) 0.44222(19) 0.3223(2) 0.0335(10) Uani 1 1 d . . .
H16A H 0.0547 0.4761 0.3503 0.040 Uiso 1 1 calc R . .
H16B H 0.1682 0.4449 0.3391 0.040 Uiso 1 1 calc R . .
C17 C 0.0551(5) 0.4615(2) 0.2440(3) 0.0569(14) Uani 1 1 d . . .
H17A H -0.0261 0.4594 0.2271 0.068 Uiso 1 1 calc R . .
H17B H 0.0868 0.4274 0.2158 0.068 Uiso 1 1 calc R . .
C18 C 0.0944(5) 0.5335(3) 0.2296(3) 0.0677(16) Uani 1 1 d . . .
H18A H 0.0629 0.5675 0.2571 0.102 Uiso 1 1 calc R . .
H18B H 0.0706 0.5438 0.1780 0.102 Uiso 1 1 calc R . .
H18C H 0.1750 0.5353 0.2444 0.102 Uiso 1 1 calc R . .
C19 C -0.0482(3) 0.40517(18) 0.4569(2) 0.0253(9) Uani 1 1 d . . .
H19A H -0.0314 0.4089 0.5101 0.030 Uiso 1 1 calc R . .
H19B H -0.0456 0.4523 0.4373 0.030 Uiso 1 1 calc R . .
C20 C -0.1647(3) 0.3767(2) 0.4305(2) 0.0318(10) Uani 1 1 d . . .
H20A H -0.1861 0.3794 0.3772 0.038 Uiso 1 1 calc R . .
H20B H -0.1654 0.3275 0.4443 0.038 Uiso 1 1 calc R . .
C21 C -0.2486(3) 0.4157(2) 0.4612(2) 0.0372(10) Uani 1 1 d . . .
H21A H -0.3235 0.4000 0.4367 0.045 Uiso 1 1 calc R . .
H21B H -0.2434 0.4655 0.4511 0.045 Uiso 1 1 calc R . .
C22 C -0.2325(4) 0.4055(3) 0.5420(3) 0.0572(14) Uani 1 1 d . . .
H22A H -0.2417 0.3566 0.5522 0.086 Uiso 1 1 calc R . .
H22B H -0.2871 0.4329 0.5593 0.086 Uiso 1 1 calc R . .
H22C H -0.1582 0.4205 0.5666 0.086 Uiso 1 1 calc R . .
C23 C -0.1581(3) 0.17914(19) 0.2382(2) 0.0294(9) Uani 1 1 d . . .
H23A H -0.0825 0.1823 0.2304 0.035 Uiso 1 1 calc R . .
H23B H -0.2044 0.1569 0.1948 0.035 Uiso 1 1 calc R . .
C24 C -0.2007(3) 0.25255(19) 0.2420(2) 0.0311(10) Uani 1 1 d . . .
H24A H -0.2793 0.2508 0.2438 0.037 Uiso 1 1 calc R . .
H24B H -0.1593 0.2746 0.2870 0.037 Uiso 1 1 calc R . .
C25 C -0.1890(4) 0.2963(2) 0.1777(2) 0.0393(11) Uani 1 1 d . . .
H25A H -0.1098 0.3018 0.1788 0.047 Uiso 1 1 calc R . .
H25B H -0.2239 0.2717 0.1327 0.047 Uiso 1 1 calc R . .
C26 C -0.2412(4) 0.3672(2) 0.1769(3) 0.0505(13) Uani 1 1 d . . .
H26A H -0.3210 0.3623 0.1706 0.076 Uiso 1 1 calc R . .
H26B H -0.2259 0.3944 0.1369 0.076 Uiso 1 1 calc R . .
H26C H -0.2102 0.3908 0.2226 0.076 Uiso 1 1 calc R . .
C27 C -0.1286(3) 0.03862(18) 0.2798(2) 0.0295(9) Uani 1 1 d . . .
H27A H -0.1325 0.0038 0.3171 0.035 Uiso 1 1 calc R . .
H27B H -0.1880 0.0282 0.2368 0.035 Uiso 1 1 calc R . .
C28 C -0.0171(3) 0.0314(2) 0.2593(2) 0.0327(10) Uani 1 1 d . . .
H28A H -0.0075 0.0702 0.2275 0.039 Uiso 1 1 calc R . .
H28B H 0.0431 0.0338 0.3035 0.039 Uiso 1 1 calc R . .
C29 C -0.0099(4) -0.0370(2) 0.2205(2) 0.0416(11) Uani 1 1 d . . .
H29A H -0.0239 -0.0754 0.2514 0.050 Uiso 1 1 calc R . .
H29B H -0.0682 -0.0381 0.1753 0.050 Uiso 1 1 calc R . .
C30 C 0.1016(4) -0.0478(3) 0.2028(3) 0.0622(15) Uani 1 1 d . . .
H30A H 0.1141 -0.0113 0.1700 0.093 Uiso 1 1 calc R . .
H30B H 0.1027 -0.0928 0.1795 0.093 Uiso 1 1 calc R . .
H30C H 0.1597 -0.0462 0.2473 0.093 Uiso 1 1 calc R . .
C35 C 0.3250(6) -0.2079(5) 0.3354(5) 0.116(3) Uani 1 1 d . . .
H31A H 0.2841 -0.1981 0.3730 0.139 Uiso 1 1 calc R . .
H31B H 0.3936 -0.1803 0.3459 0.139 Uiso 1 1 calc R . .
C36 C 0.3497(7) -0.2773(6) 0.3351(6) 0.150(5) Uani 1 1 d . . .
H32A H 0.3514 -0.2982 0.3827 0.180 Uiso 1 1 calc R . .
H32B H 0.4222 -0.2843 0.3235 0.180 Uiso 1 1 calc R . .
C37 C 0.2633(11) -0.3072(4) 0.2803(6) 0.140(5) Uani 1 1 d . . .
H33A H 0.2073 -0.3300 0.3015 0.168 Uiso 1 1 calc R . .
H33B H 0.2928 -0.3409 0.2507 0.168 Uiso 1 1 calc R . .
C38 C 0.2177(6) -0.2461(8) 0.2379(4) 0.124(4) Uani 1 1 d . . .
H34A H 0.2322 -0.2490 0.1891 0.149 Uiso 1 1 calc R . .
H34B H 0.1370 -0.2441 0.2328 0.149 Uiso 1 1 calc R . .
C33 C -0.4349(4) 0.1824(3) 0.3783(3) 0.0735(19) Uani 1 1 d . . .
H35A H -0.4553 0.1378 0.3969 0.088 Uiso 1 1 calc R . .
H35B H -0.4798 0.1880 0.3284 0.088 Uiso 1 1 calc R . .
C34 C -0.4625(4) 0.2404(3) 0.4247(4) 0.082(2) Uani 1 1 d . . .
H36A H -0.4135 0.2378 0.4730 0.124 Uiso 1 1 calc R . .
H36B H -0.5391 0.2358 0.4284 0.124 Uiso 1 1 calc R . .
H36C H -0.4526 0.2849 0.4027 0.124 Uiso 1 1 calc R . .
C13A C 0.3939(7) 0.3555(6) 0.5352(7) 0.056(2) Uani 0.54 1 d PU B 1
H13C H 0.3735 0.3582 0.5823 0.067 Uiso 0.54 1 calc PR B 1
H13D H 0.4478 0.3177 0.5372 0.067 Uiso 0.54 1 calc PR B 1
C14A C 0.4401(9) 0.4205(6) 0.5188(10) 0.080(4) Uani 0.54 1 d PU B 1
H14C H 0.4612 0.4167 0.4726 0.120 Uiso 0.54 1 calc PR B 1
H14D H 0.5053 0.4315 0.5570 0.120 Uiso 0.54 1 calc PR B 1
H14E H 0.3851 0.4571 0.5159 0.120 Uiso 0.54 1 calc PR B 1
C13B C 0.3944(8) 0.3901(6) 0.4897(5) 0.029(2) Uani 0.46 1 d PU B 2
H13E H 0.4558 0.3681 0.4732 0.034 Uiso 0.46 1 calc PR B 2
H13F H 0.3794 0.4359 0.4664 0.034 Uiso 0.46 1 calc PR B 2
C14B C 0.4228(9) 0.3972(7) 0.5736(6) 0.042(3) Uani 0.46 1 d PU B 2
H14F H 0.3638 0.4225 0.5884 0.064 Uiso 0.46 1 calc PR B 2
H14G H 0.4924 0.4222 0.5895 0.064 Uiso 0.46 1 calc PR B 2
H14H H 0.4299 0.3512 0.5955 0.064 Uiso 0.46 1 calc PR B 2

loop_
_atom_site_aniso_label
_atom_site_aniso_U_11
_atom_site_aniso_U_22
_atom_site_aniso_U_33
_atom_site_aniso_U_23
_atom_site_aniso_U_13
_atom_site_aniso_U_12
Ge1 0.0318(2) 0.0206(2) 0.0318(3) -0.00586(18) 0.01214(18) -0.00216(18)
Cl1 0.0341(6) 0.0297(6) 0.0718(9) 0.0019(5) 0.0069(5) 0.0082(5)
P1 0.0266(5) 0.0183(5) 0.0223(6) -0.0020(4) 0.0035(4) -0.0013(4)
O1 0.092(4) 0.111(5) 0.190(7) 0.087(5) 0.008(4) 0.015(3)
N1 0.0265(17) 0.0159(15) 0.0193(17) -0.0025(12) 0.0044(13) 0.0001(13)
C1 0.024(2) 0.022(2) 0.019(2) 0.0028(15) 0.0005(15) 0.0067(15)
Cl2 0.0473(6) 0.0259(5) 0.0235(5) 0.0000(4) 0.0001(4) 0.0069(4)
P2 0.0300(6) 0.0194(5) 0.0251(6) -0.0051(4) 0.0072(4) -0.0022(4)
N2 0.0308(18) 0.0207(16) 0.0239(19) -0.0017(13) 0.0067(14) -0.0039(14)
C2 0.034(2) 0.023(2) 0.024(2) 0.0020(17) -0.0005(17) 0.0007(17)
C3 0.042(2) 0.032(2) 0.023(2) -0.0041(18) 0.0023(18) 0.0048(19)
C4 0.044(2) 0.035(2) 0.018(2) 0.0061(18) 0.0064(18) 0.008(2)
C10 0.032(2) 0.028(2) 0.024(2) 0.0054(17) 0.0028(17) 0.0056(17)
C5 0.046(3) 0.033(2) 0.026(2) 0.0116(19) 0.0081(19) -0.001(2)
C6 0.043(3) 0.025(2) 0.042(3) 0.0090(19) 0.005(2) -0.0010(19)
C7 0.034(2) 0.021(2) 0.032(2) 0.0006(17) 0.0027(18) -0.0001(17)
C8 0.027(2) 0.021(2) 0.025(2) 0.0032(16) 0.0027(16) -0.0011(16)
C9 0.024(2) 0.0199(19) 0.023(2) 0.0014(15) 0.0019(16) 0.0043(15)
C11 0.029(2) 0.025(2) 0.031(2) -0.0099(17) 0.0049(17) -0.0075(17)
C12 0.029(3) 0.070(4) 0.089(4) -0.053(3) 0.008(3) -0.008(2)
C31 0.028(2) 0.028(2) 0.032(2) -0.0046(17) 0.0078(17) -0.0007(17)
C32 0.039(3) 0.037(2) 0.040(3) -0.011(2) 0.012(2) -0.0031(19)
C15 0.039(2) 0.029(2) 0.025(2) -0.0008(17) 0.0081(18) -0.0025(18)
C16 0.044(3) 0.023(2) 0.037(3) 0.0056(18) 0.016(2) 0.0040(18)
C17 0.087(4) 0.039(3) 0.044(3) 0.014(2) 0.014(3) -0.003(3)
C18 0.083(4) 0.053(3) 0.072(4) 0.033(3) 0.027(3) 0.003(3)
C19 0.031(2) 0.0182(19) 0.024(2) 0.0012(16) 0.0014(16) 0.0015(16)
C20 0.031(2) 0.025(2) 0.037(3) -0.0031(18) 0.0030(18) 0.0038(17)
C21 0.033(2) 0.034(2) 0.044(3) 0.002(2) 0.0066(19) 0.0019(19)
C22 0.054(3) 0.066(3) 0.060(4) -0.003(3) 0.029(3) 0.002(3)
C23 0.036(2) 0.025(2) 0.027(2) -0.0066(17) 0.0077(18) -0.0044(17)
C24 0.031(2) 0.028(2) 0.030(2) -0.0018(17) -0.0024(18) -0.0006(17)
C25 0.044(3) 0.033(2) 0.039(3) 0.006(2) 0.006(2) 0.000(2)
C26 0.051(3) 0.035(3) 0.060(3) 0.015(2) 0.001(2) 0.005(2)
C27 0.036(2) 0.022(2) 0.029(2) -0.0068(17) 0.0051(18) 0.0003(17)
C28 0.039(2) 0.030(2) 0.028(2) -0.0007(18) 0.0058(18) 0.0050(18)
C29 0.055(3) 0.037(3) 0.029(3) -0.007(2) 0.003(2) 0.016(2)
C30 0.081(4) 0.061(3) 0.054(4) 0.008(3) 0.036(3) 0.033(3)
C35 0.065(5) 0.129(7) 0.137(8) -0.051(6) -0.007(5) 0.005(5)
C36 0.088(6) 0.163(9) 0.181(10) 0.129(8) -0.007(6) 0.009(6)
C37 0.237(12) 0.088(6) 0.152(9) -0.064(6) 0.160(9) -0.089(7)
C38 0.043(4) 0.285(14) 0.050(5) -0.004(7) 0.024(3) -0.007(6)
C33 0.047(3) 0.088(4) 0.086(5) -0.047(4) 0.015(3) 0.011(3)
C34 0.051(3) 0.096(5) 0.104(5) -0.056(4) 0.026(3) 0.013(3)
C13A 0.032(5) 0.075(7) 0.061(7) 0.006(7) 0.009(5) 0.010(5)
C14A 0.029(6) 0.067(7) 0.139(14) -0.022(8) 0.008(7) -0.012(5)
C13B 0.025(5) 0.040(6) 0.023(5) -0.006(5) 0.009(4) -0.006(4)
C14B 0.033(6) 0.066(8) 0.024(5) -0.016(6) -0.001(5) -0.001(5)

loop_
_atom_type_symbol
_atom_type_description
_atom_type_scat_dispersion_real
_atom_type_scat_dispersion_imag
_atom_type_scat_source
C C 0.0033 0.0016 'International Tables Vol C Tables 4.2.6.8 and 6.1.1.4'
H H 0.0000 0.0000 'International Tables Vol C Tables 4.2.6.8 and 6.1.1.4'
N N 0.0061 0.0033 'International Tables Vol C Tables 4.2.6.8 and 6.1.1.4'
P P 0.1023 0.0942 'International Tables Vol C Tables 4.2.6.8 and 6.1.1.4'
Cl Cl 0.1484 0.1585 'International Tables Vol C Tables 4.2.6.8 and 6.1.1.4'
Ge Ge 0.1547 1.8001 'International Tables Vol C Tables 4.2.6.8 and 6.1.1.4'
O O 0.0106 0.0060 'International Tables Vol C Tables 4.2.6.8 and 6.1.1.4'

loop_
_geom_angle_atom_site_label_1
_geom_angle_atom_site_label_2
_geom_angle_atom_site_label_3
_geom_angle
N2 Ge1 N1 88.31(12)
N2 Ge1 Cl1 96.21(9)
N1 Ge1 Cl1 95.38(9)
N1 P1 C19 111.99(17)
N1 P1 C15 108.72(16)
C19 P1 C15 107.39(18)
N1 P1 C11 114.51(16)
C19 P1 C11 107.70(17)
C15 P1 C11 106.16(19)
C38 O1 C35 110.4(7)
C1 N1 P1 120.0(2)
C1 N1 Ge1 120.4(2)
P1 N1 Ge1 119.12(17)
C2 C1 N1 120.0(3)
C2 C1 C9 118.3(4)
N1 C1 C9 121.7(3)
N2 P2 C23 108.65(17)
N2 P2 C27 115.80(17)
C23 P2 C27 104.34(19)
N2 P2 C31 111.93(18)
C23 P2 C31 108.73(19)
C27 P2 C31 106.96(18)
C8 N2 P2 119.1(2)
C8 N2 Ge1 118.6(2)
P2 N2 Ge1 122.19(18)
C1 C2 C3 123.2(4)
C4 C3 C2 119.7(4)
C3 C4 C10 120.8(4)
C5 C10 C4 119.6(4)
C5 C10 C9 120.5(4)
C4 C10 C9 119.9(4)
C6 C5 C10 121.1(4)
C5 C6 C7 119.0(4)
C8 C7 C6 122.8(4)
C7 C8 C9 119.8(4)
C7 C8 N2 120.8(3)
C9 C8 N2 119.4(3)
C8 C9 C1 125.8(3)
C8 C9 C10 116.4(3)
C1 C9 C10 117.8(3)
C12 C11 P1 113.6(3)
C11 C12 C13B 107.7(5)
C11 C12 C13A 111.5(5)
C13B C12 C13A 39.9(5)
C32 C31 P2 115.9(3)
C33 C32 C31 113.1(4)
C16 C15 P1 114.0(3)
C17 C16 C15 113.4(4)
C16 C17 C18 112.7(4)
C20 C19 P1 114.1(3)
C21 C20 C19 112.6(3)
C20 C21 C22 112.8(4)
C24 C23 P2 118.7(3)
C25 C24 C23 112.3(4)
C26 C25 C24 113.0(4)
C28 C27 P2 114.4(3)
C29 C28 C27 111.1(3)
C30 C29 C28 112.7(4)
O1 C35 C36 107.7(7)
C35 C36 C37 105.4(7)
C36 C37 C38 101.7(6)
O1 C38 C37 109.1(7)
C32 C33 C34 113.2(4)
C14A C13A C12 106.1(11)
C14B C13B C12 104.7(9)

loop_
_geom_bond_atom_site_label_1
_geom_bond_atom_site_label_2
_geom_bond_distance
Ge1 N2 1.960(3)
Ge1 N1 1.980(3)
Ge1 Cl1 2.2775(11)
P1 N1 1.653(3)
P1 C19 1.794(4)
P1 C15 1.807(4)
P1 C11 1.809(4)
O1 C38 1.282(11)
O1 C35 1.340(10)
N1 C1 1.426(5)
C1 C2 1.387(5)
C1 C9 1.440(5)
P2 N2 1.640(3)
P2 C23 1.794(4)
P2 C27 1.798(4)
P2 C31 1.801(4)
N2 C8 1.436(5)
C2 C3 1.399(6)
C3 C4 1.351(5)
C4 C10 1.423(5)
C10 C5 1.415(5)
C10 C9 1.447(5)
C5 C6 1.358(6)
C6 C7 1.396(6)
C7 C8 1.378(5)
C8 C9 1.435(5)
C11 C12 1.527(6)
C12 C13B 1.608(11)
C12 C13A 1.614(11)
C31 C32 1.535(5)
C32 C33 1.488(6)
C15 C16 1.521(5)
C16 C17 1.500(6)
C17 C18 1.525(6)
C19 C20 1.528(5)
C20 C21 1.516(6)
C21 C22 1.518(7)
C23 C24 1.527(5)
C24 C25 1.525(6)
C25 C26 1.520(6)
C27 C28 1.537(6)
C28 C29 1.532(5)
C29 C30 1.522(7)
C35 C36 1.380(11)
C36 C37 1.437(12)
C37 C38 1.471(12)
C33 C34 1.518(7)
C13A C14A 1.449(16)
C13B C14B 1.562(14)

loop_
_platon_squeeze_void_nr
_platon_squeeze_void_average_x
_platon_squeeze_void_average_y
_platon_squeeze_void_average_z
_platon_squeeze_void_volume
_platon_squeeze_void_count_electrons
_platon_squeeze_void_content
1 0.000 0.500 0.000 182 26 ' '
2 0.500 0.000 0.500 182 26 ' '
